data_7011949
loop_
_publ_author_name
'Atwood, Jerry L.'
'Barbour, Leonard J.'
'Dalgarno, Scott'
'Raston, Colin L.'
'Webb, Helen R.'

_publ_section_title
;
 Supramolecular assemblies of p-sulfonatocalix[4]arene with aquated
 trivalent lanthanide ions
;
_journal_issue 23
_journal_name_full 'Journal of the Chemical Society, Dalton Transactions'
_journal_page_first 4351
_journal_paper_doi 10.1039/b206129e
_journal_year 2002
_chemical_formula_sum 'C28 H47 Ce O29 S4'
_chemical_formula_weight 1116.0
_chemical_name_common 'Ce(H2O)5(p-sulfonatocalix[4]arene + H+).8H2O'
_chemical_name_systematic
; 
? 
;
_space_group_IT_number 85
_symmetry_cell_setting tetragonal
_symmetry_space_group_name_Hall '-P 4a'
_symmetry_space_group_name_H-M 'P 4/n :2'
_atom_sites_solution_hydrogens geom
_atom_sites_solution_primary direct
_atom_sites_solution_secondary difmap
_audit_creation_method SHELXL-97
_cell_angle_alpha 90.00
_cell_angle_beta 90.00
_cell_angle_gamma 90.00
_cell_formula_units_Z 2
_cell_length_a 11.8043(6)
_cell_length_b 11.8043(6)
_cell_length_c 14.2256(7)
_cell_measurement_temperature 123(1)
_cell_volume 1982.22(17)
_computing_structure_refinement 'SHELXL-97 (Sheldrick, 1997)'
_computing_structure_solution 'SHELXS-97 (Sheldrick, 1990)'
_diffrn_ambient_temperature 123(1)
_diffrn_measured_fraction_theta_full 0.999
_diffrn_measured_fraction_theta_max 0.999
_diffrn_measurement_device_type 'Nonius kappaCCD'
_diffrn_radiation_monochromator graphite
_diffrn_radiation_source 'fine-focus sealed tube'
_diffrn_radiation_type MoK\a
_diffrn_radiation_wavelength 0.71073
_diffrn_reflns_av_R_equivalents 0.0799
_diffrn_reflns_av_sigmaI/netI 0.0688
_diffrn_reflns_limit_h_max 15
_diffrn_reflns_limit_h_min -13
_diffrn_reflns_limit_k_max 15
_diffrn_reflns_limit_k_min -13
_diffrn_reflns_limit_l_max 18
_diffrn_reflns_limit_l_min -16
_diffrn_reflns_number 15658
_diffrn_reflns_theta_full 27.50
_diffrn_reflns_theta_max 27.50
_diffrn_reflns_theta_min 2.24
_exptl_absorpt_coefficient_mu 1.465
_exptl_absorpt_correction_type none
_exptl_crystal_colour 'pale red'
_exptl_crystal_density_diffrn 1.870
_exptl_crystal_density_method 'not measured'
_exptl_crystal_description 'irregularly shaped'
_exptl_crystal_F_000 1138
_exptl_crystal_size_max 0.25
_exptl_crystal_size_mid 0.15
_exptl_crystal_size_min 0.025
_refine_diff_density_max 0.968
_refine_diff_density_min -0.782
_refine_diff_density_rms 0.138
_refine_ls_extinction_method none
_refine_ls_goodness_of_fit_ref 1.093
_refine_ls_hydrogen_treatment mixed
_refine_ls_matrix_type full
_refine_ls_number_parameters 149
_refine_ls_number_reflns 2289
_refine_ls_number_restraints 0
_refine_ls_restrained_S_all 1.093
_refine_ls_R_factor_all 0.0846
_refine_ls_R_factor_gt 0.0586
_refine_ls_shift/su_max 0.000
_refine_ls_shift/su_mean 0.000
_refine_ls_structure_factor_coef Fsqd
_refine_ls_weighting_details 'calc w=1/[\s^2^(Fo^2^)+(0.0580P)^2^+5.7233P] where P=(Fo^2^+2Fc^2^)/3'
_refine_ls_weighting_scheme calc
_refine_ls_wR_factor_gt 0.1230
_refine_ls_wR_factor_ref 0.1326
_reflns_number_gt 1790
_reflns_number_total 2289
_reflns_threshold_expression >2sigma(I)
_cod_data_source_file b206129e.txt
_cod_data_source_block ce_2D
_cod_original_sg_symbol_H-M P4/n
_cod_original_formula_sum 'C28 H47 Ce1 O29 S4'
_cod_database_code 7011949

loop_
_symmetry_equiv_pos_as_xyz
'x, y, z'
'-y+1/2, x, z'
'-x+1/2, -y+1/2, z'
'y, -x+1/2, z'
'-x, -y, -z'
'y-1/2, -x, -z'
'x-1/2, y-1/2, -z'
'-y, x-1/2, -z'

loop_
_atom_site_label
_atom_site_type_symbol
_atom_site_fract_x
_atom_site_fract_y
_atom_site_fract_z
_atom_site_U_iso_or_equiv
_atom_site_adp_type
_atom_site_occupancy
_atom_site_symmetry_multiplicity
_atom_site_calc_flag
_atom_site_refinement_flags
_atom_site_disorder_assembly
_atom_site_disorder_group
Ce1 Ce 0.2500 0.2500 0.62667(4) 0.0219(2) Uani 1 4 d S . .
S1 S 0.35153(15) -0.03964(12) 0.68359(12) 0.0433(4) Uani 1 1 d . . .
O1 O 0.6096(3) -0.1787(3) 1.0175(2) 0.0260(8) Uani 1 1 d . . .
C1 C 0.5081(4) -0.0072(4) 0.8215(4) 0.0225(11) Uani 1 1 d . . .
H1 H 0.5176 0.0643 0.7953 0.027 Uiso 1 1 calc R . .
O2 O 0.2555(7) -0.1121(5) 0.6786(6) 0.123(3) Uani 1 1 d . . .
C2 C 0.4295(4) -0.0813(4) 0.7830(4) 0.0265(11) Uani 1 1 d . . .
O3 O 0.4284(6) -0.0422(5) 0.6049(4) 0.091(2) Uani 1 1 d . . .
C3 C 0.4140(4) -0.1885(4) 0.8205(4) 0.0252(11) Uani 1 1 d . . .
H3 H 0.3621 -0.2377 0.7931 0.030 Uiso 1 1 calc R . .
O4 O 0.3183(3) 0.0768(3) 0.7013(3) 0.0431(10) Uani 1 1 d . . .
C4 C 0.4749(4) -0.2228(4) 0.8982(3) 0.0171(10) Uani 1 1 d . . .
O5 O 0.2500 0.2500 0.8137(9) 0.117(5) Uani 1 4 d S . .
C5 C 0.5540(4) -0.1471(4) 0.9381(3) 0.0179(10) Uani 1 1 d . . .
O6 O 0.1804(4) 0.0932(4) 0.5194(3) 0.0487(12) Uani 1 1 d . . .
C6 C 0.4584(4) -0.3398(4) 0.9405(4) 0.0209(10) Uani 1 1 d . . .
H6A H 0.3809 -0.3640 0.9300 0.025 Uiso 1 1 calc R . .
H6B H 0.4705 -0.3357 1.0079 0.025 Uiso 1 1 calc R . .
O7 O 0.6820(19) -0.214(2) 0.7245(16) 0.073(6) Uiso 0.25 1 d P . 2
C7 C 0.5387(4) -0.4274(4) 0.8987(3) 0.0196(10) Uani 1 1 d . . .
O8 O 0.6858(19) -0.3707(19) 0.6627(16) 0.068(6) Uiso 0.25 1 d P A 1
O9 O 0.4786(8) -0.3263(7) 0.6131(5) 0.126(3) Uani 1 1 d . . .
O10 O 0.2582(16) -0.2053(9) 0.4908(10) 0.020(3) Uiso 0.25 1 d P . 1
O11 O 0.1947(17) -0.1151(17) 0.5083(15) 0.061(5) Uiso 0.25 1 d P B 2

loop_
_atom_site_aniso_label
_atom_site_aniso_U_11
_atom_site_aniso_U_22
_atom_site_aniso_U_33
_atom_site_aniso_U_23
_atom_site_aniso_U_13
_atom_site_aniso_U_12
Ce1 0.0215(2) 0.0215(2) 0.0227(3) 0.000 0.000 0.000
S1 0.0589(10) 0.0255(7) 0.0457(10) 0.0016(7) -0.0263(8) 0.0064(7)
O1 0.0242(18) 0.0250(18) 0.0287(19) 0.0058(16) -0.0067(15) 0.0010(14)
C1 0.024(2) 0.015(2) 0.029(3) 0.003(2) 0.004(2) 0.0036(19)
O2 0.145(6) 0.062(4) 0.163(7) 0.063(4) -0.127(6) -0.060(4)
C2 0.029(3) 0.021(3) 0.029(3) 0.000(2) -0.006(2) 0.008(2)
O3 0.150(6) 0.084(4) 0.039(3) -0.012(3) -0.021(3) 0.084(4)
C3 0.020(2) 0.018(2) 0.038(3) -0.004(2) -0.002(2) 0.0012(19)
O4 0.043(2) 0.036(2) 0.050(3) 0.016(2) -0.009(2) 0.0049(19)
C4 0.010(2) 0.016(2) 0.025(2) 0.0002(19) 0.0058(18) 0.0038(17)
O5 0.148(9) 0.148(9) 0.053(8) 0.000 0.000 0.000
C5 0.013(2) 0.017(2) 0.023(2) 0.0006(19) 0.0027(19) 0.0027(17)
O6 0.049(3) 0.043(2) 0.054(3) -0.021(2) -0.016(2) 0.000(2)
C6 0.013(2) 0.015(2) 0.035(3) 0.003(2) 0.005(2) -0.0034(18)
C7 0.015(2) 0.016(2) 0.027(3) 0.0059(19) 0.0029(19) -0.0013(18)
O9 0.190(9) 0.107(6) 0.080(5) 0.014(4) 0.077(5) 0.035(6)

loop_
_atom_type_symbol
_atom_type_description
_atom_type_scat_dispersion_real
_atom_type_scat_dispersion_imag
_atom_type_scat_source
C C 0.0033 0.0016 'International Tables Vol C Tables 4.2.6.8 and 6.1.1.4'
H H 0.0000 0.0000 'International Tables Vol C Tables 4.2.6.8 and 6.1.1.4'
O O 0.0106 0.0060 'International Tables Vol C Tables 4.2.6.8 and 6.1.1.4'
S S 0.1246 0.1234 'International Tables Vol C Tables 4.2.6.8 and 6.1.1.4'
Ce Ce -0.2486 2.6331 'International Tables Vol C Tables 4.2.6.8 and 6.1.1.4'

loop_
_geom_angle_atom_site_label_1
_geom_angle_atom_site_label_2
_geom_angle_atom_site_label_3
_geom_angle
_geom_angle_site_symmetry_1
_geom_angle_site_symmetry_3
_geom_angle_publ_flag
O4 Ce1 O4 79.08(9) 3 2 ?
O4 Ce1 O4 79.08(9) 3 4 ?
O4 Ce1 O4 128.4(2) 2 4 ?
O4 Ce1 O4 128.4(2) 3 . ?
O4 Ce1 O4 79.08(9) 2 . ?
O4 Ce1 O4 79.08(9) 4 . ?
O4 Ce1 O6 140.00(14) 3 . ?
O4 Ce1 O6 140.76(14) 2 . ?
O4 Ce1 O6 75.47(15) 4 . ?
O4 Ce1 O6 75.97(15) . . ?
O4 Ce1 O6 75.47(15) 3 4 ?
O4 Ce1 O6 140.00(14) 2 4 ?
O4 Ce1 O6 75.97(15) 4 4 ?
O4 Ce1 O6 140.76(14) . 4 ?
O6 Ce1 O6 68.77(11) . 4 ?
O4 Ce1 O6 75.97(15) 3 3 ?
O4 Ce1 O6 75.47(15) 2 3 ?
O4 Ce1 O6 140.76(14) 4 3 ?
O4 Ce1 O6 140.00(14) . 3 ?
O6 Ce1 O6 106.0(2) . 3 ?
O6 Ce1 O6 68.77(11) 4 3 ?
O4 Ce1 O6 140.76(14) 3 2 ?
O4 Ce1 O6 75.97(15) 2 2 ?
O4 Ce1 O6 140.00(14) 4 2 ?
O4 Ce1 O6 75.47(15) . 2 ?
O6 Ce1 O6 68.77(11) . 2 ?
O6 Ce1 O6 106.0(2) 4 2 ?
O6 Ce1 O6 68.77(11) 3 2 ?
O4 Ce1 O5 64.21(11) 3 . ?
O4 Ce1 O5 64.21(11) 2 . ?
O4 Ce1 O5 64.21(11) 4 . ?
O4 Ce1 O5 64.21(11) . . ?
O6 Ce1 O5 127.00(11) . . ?
O6 Ce1 O5 127.00(11) 4 . ?
O6 Ce1 O5 127.00(11) 3 . ?
O6 Ce1 O5 127.00(11) 2 . ?
O2 S1 O3 116.8(5) . . ?
O2 S1 O4 111.3(4) . . ?
O3 S1 O4 108.9(3) . . ?
O2 S1 C2 106.8(3) . . ?
O3 S1 C2 106.8(3) . . ?
O4 S1 C2 105.5(2) . . ?
C7 C1 C2 120.7(4) 4_655 . ?
C3 C2 C1 120.8(5) . . ?
C3 C2 S1 119.8(4) . . ?
C1 C2 S1 119.4(4) . . ?
C4 C3 C2 120.5(5) . . ?
S1 O4 Ce1 143.8(3) . . ?
C3 C4 C5 118.8(4) . . ?
C3 C4 C6 121.1(4) . . ?
C5 C4 C6 120.1(4) . . ?
O1 C5 C4 118.7(4) . . ?
O1 C5 C7 120.2(4) . 4_655 ?
C4 C5 C7 121.1(4) . 4_655 ?
C4 C6 C7 112.5(4) . . ?
O7 O7 O7 90.000(5) 4_655 2_545 ?
O7 O7 O7 45.000(5) 4_655 3_645 ?
O7 O7 O7 45.000(5) 2_545 3_645 ?
C1 C7 C5 118.1(4) 2_545 2_545 ?
C1 C7 C6 121.0(4) 2_545 . ?
C5 C7 C6 121.0(4) 2_545 . ?
O10 O10 O10 83.9(12) 8_556 6_656 ?
O10 O10 O10 48.1(6) 8_556 3_545 ?
O10 O10 O10 48.1(6) 6_656 3_545 ?

loop_
_geom_bond_atom_site_label_1
_geom_bond_atom_site_label_2
_geom_bond_distance
_geom_bond_site_symmetry_2
_geom_bond_publ_flag
Ce1 O4 2.441(4) 3 ?
Ce1 O4 2.441(4) 2 ?
Ce1 O4 2.441(4) 4 ?
Ce1 O4 2.441(4) . ?
Ce1 O6 2.535(4) . ?
Ce1 O6 2.535(4) 4 ?
Ce1 O6 2.535(4) 3 ?
Ce1 O6 2.535(4) 2 ?
Ce1 O5 2.661(13) . ?
S1 O2 1.422(6) . ?
S1 O3 1.442(7) . ?
S1 O4 1.452(4) . ?
S1 C2 1.757(5) . ?
O1 C5 1.359(6) . ?
C1 C7 1.387(7) 4_655 ?
C1 C2 1.389(7) . ?
C2 C3 1.385(7) . ?
C3 C4 1.379(7) . ?
C4 C5 1.411(7) . ?
C4 C6 1.519(6) . ?
C5 C7 1.414(6) 4_655 ?
C6 C7 1.524(6) . ?
O7 O7 1.29(3) 4_655 ?
O7 O7 1.29(3) 2_545 ?
O7 O7 1.82(4) 3_645 ?
C7 C1 1.387(7) 2_545 ?
C7 C5 1.414(6) 2_545 ?
O10 O10 0.802(14) 8_556 ?
O10 O10 0.802(14) 6_656 ?
O10 O10 1.07(2) 3_545 ?
